data_1009043
loop_
_publ_author_name
'Bertaut, F'

_publ_section_title 'La structure de sulfure de fer'
_journal_coden_ASTM JPRAAJ
_journal_name_full 'Journal de Physique et du Radium'
_journal_page_first 775
_journal_page_last 775
_journal_volume 15
_journal_year 1954
_chemical_compound_source synthetic
_chemical_formula_structural 'Fe S'
_chemical_formula_sum 'Fe S'
_chemical_name_mineral 'Troilite 2H'
_chemical_name_systematic 'Iron sulfide - LT'
_space_group_IT_number 190
_symmetry_cell_setting hexagonal
_symmetry_Int_Tables_number 190
_symmetry_space_group_name_Hall 'P -6c -2c'
_symmetry_space_group_name_H-M 'P -6 2 c'
_cell_angle_alpha 90
_cell_angle_beta 90
_cell_angle_gamma 120
_cell_formula_units_Z 12
_cell_length_a 5.968
_cell_length_b 5.968
_cell_length_c 11.74
_cell_volume 362.1
_exptl_crystal_density_meas 4.8
_refine_ls_R_factor_all 0.195
_cod_database_code 1009043

loop_
_symmetry_equiv_pos_as_xyz
x,y,z
-y,x-y,z
y-x,-x,z
x,y,1/2-z
-y,x-y,1/2-z
y-x,-x,1/2-z
y,x,1/2+z
x-y,-y,1/2+z
-x,y-x,1/2+z
y,x,-z
x-y,-y,-z
-x,y-x,-z

loop_
_atom_site_label
_atom_site_type_symbol
_atom_site_symmetry_multiplicity
_atom_site_Wyckoff_symbol
_atom_site_fract_x
_atom_site_fract_y
_atom_site_fract_z
_atom_site_occupancy
_atom_site_attached_hydrogens
_atom_site_calc_flag
Fe1 Fe2+ 12 i 0.36 0.04 0.125 1. 0 d
S1 S2- 2 a 0. 0. 0. 1. 0 d
S2 S2- 4 f 0.3333 0.6667 0.016 1. 0 d
S3 S2- 6 h 0.6667 0. 0.25 1. 0 d

loop_
_atom_type_symbol
_atom_type_oxidation_number
Fe2+ 2.000
S2- -2.000
